data_2214476
loop_
_publ_author_name
'Liu, Y.-F.'
'Xia, H.-T.'
'Yang, S.-P.'
'Wang, D.-Q.'

_publ_section_title
;
 6,6'-Dimethoxy-2,2'-[<i>m</i>-phenylenedi(iminomethylene)]diphenol
;
_journal_coeditor_code AT2307
_journal_issue 8
_journal_name_full 'Acta Crystallographica Section E'
_journal_page_first o3559
_journal_page_last o3559
_journal_paper_doi 10.1107/S1600536807027742
_journal_volume 63
_journal_year 2007
_chemical_formula_iupac 'C22 H24 N2 O4'
_chemical_formula_moiety 'C22 H24 N2 O4'
_chemical_formula_sum 'C22 H24 N2 O4'
_chemical_formula_weight 380.43
_chemical_name_systematic
;
6,6'-Dimethoxy-2,2'-[m-phenylenedi(iminomethylene)]diphenol
;
_space_group_IT_number 30
_symmetry_cell_setting orthorhombic
_symmetry_space_group_name_Hall 'P 2 -2bc'
_symmetry_space_group_name_H-M 'P n c 2'
_atom_sites_solution_hydrogens geom
_atom_sites_solution_primary direct
_atom_sites_solution_secondary difmap
_audit_creation_method SHELXL-97
_cell_angle_alpha 90.00
_cell_angle_beta 90.00
_cell_angle_gamma 90.00
_cell_formula_units_Z 2
_cell_length_a 13.2402(18)
_cell_length_b 7.7416(14)
_cell_length_c 9.7770(12)
_cell_measurement_reflns_used 771
_cell_measurement_temperature 298(2)
_cell_measurement_theta_max 19.237
_cell_measurement_theta_min 3.05
_cell_volume 1002.1(3)
_computing_cell_refinement <i>SMART</i>
_computing_data_collection '<i>SMART</i> (Siemens, 1996)'
_computing_data_reduction 'SAINT (Siemens, 1996)'
_computing_molecular_graphics 'SHELXTL (Sheldrick, 1997b)'
_computing_publication_material SHELXTL
_computing_structure_refinement 'SHELXL97 (Sheldrick, 1997a)'
_computing_structure_solution 'SHELXS97 (Sheldrick, 1997a)'
_diffrn_ambient_temperature 298(2)
_diffrn_measured_fraction_theta_full 1.000
_diffrn_measured_fraction_theta_max 1.000
_diffrn_measurement_device_type 'Siemens SMART 1000 CCD area-detector'
_diffrn_measurement_method '\f and \w'
_diffrn_radiation_monochromator graphite
_diffrn_radiation_source 'fine-focus sealed tube'
_diffrn_radiation_type MoK\a
_diffrn_radiation_wavelength 0.71073
_diffrn_reflns_av_R_equivalents 0.0643
_diffrn_reflns_av_sigmaI/netI 0.0523
_diffrn_reflns_limit_h_max 12
_diffrn_reflns_limit_h_min -15
_diffrn_reflns_limit_k_max 9
_diffrn_reflns_limit_k_min -9
_diffrn_reflns_limit_l_max 9
_diffrn_reflns_limit_l_min -11
_diffrn_reflns_number 4760
_diffrn_reflns_theta_full 25.02
_diffrn_reflns_theta_max 25.02
_diffrn_reflns_theta_min 1.54
_diffrn_standards_decay_% 0
_diffrn_standards_interval_count 0
_diffrn_standards_interval_time 0
_diffrn_standards_number 0
_exptl_absorpt_coefficient_mu 0.087
_exptl_absorpt_correction_T_max 0.9870
_exptl_absorpt_correction_T_min 0.9610
_exptl_absorpt_correction_type multi-scan
_exptl_absorpt_process_details '(SADABS; Sheldrick, 1996)'
_exptl_crystal_colour red
_exptl_crystal_density_diffrn 1.261
_exptl_crystal_density_method 'not measured'
_exptl_crystal_description acerate
_exptl_crystal_F_000 404
_exptl_crystal_size_max 0.46
_exptl_crystal_size_mid 0.29
_exptl_crystal_size_min 0.15
_refine_diff_density_max 0.187
_refine_diff_density_min -0.147
_refine_ls_abs_structure_details 'Flack (1983), 948 Freidel pairs'
_refine_ls_abs_structure_Flack 10(10)
_refine_ls_extinction_method none
_refine_ls_goodness_of_fit_ref 1.051
_refine_ls_hydrogen_treatment constr
_refine_ls_matrix_type full
_refine_ls_number_parameters 129
_refine_ls_number_reflns 948
_refine_ls_number_restraints 1
_refine_ls_restrained_S_all 1.050
_refine_ls_R_factor_all 0.0954
_refine_ls_R_factor_gt 0.0417
_refine_ls_shift/su_max 0.000
_refine_ls_shift/su_mean 0.000
_refine_ls_structure_factor_coef Fsqd
_refine_ls_weighting_details 'calc w=1/[\s^2^(Fo^2^)+(0.0579P)^2^+0.0331P] where P=(Fo^2^+2Fc^2^)/3'
_refine_ls_weighting_scheme calc
_refine_ls_wR_factor_gt 0.0925
_refine_ls_wR_factor_ref 0.1189
_reflns_number_gt 587
_reflns_number_total 948
_reflns_threshold_expression I>2\s(I)
_cod_data_source_file at2307.cif
_cod_data_source_block I
_cod_database_code 2214476
_cod_database_fobs_code 2214476

loop_
_symmetry_equiv_pos_as_xyz
'x, y, z'
'-x, -y, z'
'x, -y+1/2, z+1/2'
'-x, y+1/2, z+1/2'

loop_
_atom_site_type_symbol
_atom_site_label
_atom_site_fract_x
_atom_site_fract_y
_atom_site_fract_z
_atom_site_U_iso_or_equiv
_atom_site_adp_type
_atom_site_calc_flag
_atom_site_refinement_flags
_atom_site_occupancy
N N1 0.6614(3) 0.6391(5) 0.8827(4) 0.0504(11) Uani d . 1
H H1 0.6551 0.6488 0.9699 0.060 Uiso calc R 1
O O1 0.9095(2) 0.8177(4) 0.6588(4) 0.0574(10) Uani d . 1
H H1A 0.9520 0.8633 0.6097 0.086 Uiso calc R 1
O O2 0.9070(2) 1.1194(4) 0.5231(4) 0.0586(10) Uani d . 1
C C1 0.7547(3) 0.6954(6) 0.8189(6) 0.0511(13) Uani d . 1
H H1B 0.7747 0.6104 0.7513 0.061 Uiso calc R 1
H H1C 0.8072 0.6998 0.8880 0.061 Uiso calc R 1
C C2 0.7477(3) 0.8702(6) 0.7503(5) 0.0383(11) Uani d . 1
C C3 0.8274(3) 0.9240(6) 0.6701(5) 0.0385(11) Uani d . 1
C C4 0.8230(3) 1.0816(6) 0.6010(5) 0.0410(12) Uani d . 1
C C5 0.7399(4) 1.1859(6) 0.6149(5) 0.0524(15) Uani d . 1
H H5 0.7370 1.2918 0.5701 0.063 Uiso calc R 1
C C6 0.6608(4) 1.1320(6) 0.6958(6) 0.0578(15) Uani d . 1
H H6 0.6042 1.2022 0.7054 0.069 Uiso calc R 1
C C7 0.6643(3) 0.9769(6) 0.7621(5) 0.0503(13) Uani d . 1
H H7 0.6099 0.9426 0.8158 0.060 Uiso calc R 1
C C8 0.9002(4) 1.2617(13) 0.4308(8) 0.105(3) Uani d . 1
H H8A 0.8922 1.3668 0.4817 0.157 Uiso calc R 1
H H8B 0.8431 1.2460 0.3716 0.157 Uiso calc R 1
H H8C 0.9607 1.2680 0.3769 0.157 Uiso calc R 1
C C9 0.5000 0.5000 0.8780(6) 0.0382(16) Uani d S 1
H H9 0.5000 0.5000 0.9731 0.046 Uiso calc SR 1
C C10 0.5824(3) 0.5705(5) 0.8084(5) 0.0361(11) Uani d . 1
C C11 0.5805(3) 0.5714(5) 0.6655(5) 0.0437(12) Uani d . 1
H H11 0.6336 0.6202 0.6167 0.052 Uiso calc R 1
C C12 0.5000 0.5000 0.5972(7) 0.0446(17) Uani d S 1
H H12 0.5000 0.5000 0.5021 0.054 Uiso calc SR 1

loop_
_atom_site_aniso_label
_atom_site_aniso_U_11
_atom_site_aniso_U_22
_atom_site_aniso_U_33
_atom_site_aniso_U_12
_atom_site_aniso_U_13
_atom_site_aniso_U_23
N1 0.049(2) 0.067(3) 0.035(2) -0.018(2) -0.006(2) 0.009(2)
O1 0.0359(17) 0.063(2) 0.074(2) 0.0088(16) 0.0054(19) 0.020(2)
O2 0.041(2) 0.072(2) 0.063(2) -0.0089(18) 0.0030(19) 0.026(2)
C1 0.039(3) 0.062(3) 0.053(3) -0.009(2) -0.003(3) 0.011(3)
C2 0.037(2) 0.043(3) 0.035(2) -0.004(2) -0.004(2) 0.002(2)
C3 0.033(3) 0.045(3) 0.037(3) -0.003(2) -0.002(2) 0.002(3)
C4 0.037(3) 0.052(3) 0.034(3) -0.008(2) -0.005(2) 0.003(3)
C5 0.056(3) 0.042(3) 0.059(4) -0.001(2) -0.007(3) 0.005(3)
C6 0.052(3) 0.049(3) 0.072(4) 0.010(2) 0.000(3) -0.006(3)
C7 0.040(3) 0.053(3) 0.058(4) -0.003(2) 0.007(3) -0.003(3)
C8 0.082(4) 0.138(6) 0.094(6) -0.005(4) 0.006(4) 0.082(5)
C9 0.045(4) 0.043(4) 0.026(4) -0.003(3) 0.000 0.000
C10 0.038(3) 0.036(3) 0.035(3) -0.004(2) -0.002(2) 0.003(2)
C11 0.054(3) 0.044(3) 0.033(3) -0.004(2) 0.007(3) 0.007(2)
C12 0.060(4) 0.050(4) 0.024(3) -0.004(4) 0.000 0.000

loop_
_atom_type_symbol
_atom_type_description
_atom_type_scat_dispersion_real
_atom_type_scat_dispersion_imag
_atom_type_scat_source
C C 0.0033 0.0000 'International Tables Vol C Tables 4.2.6.8 and 6.1.1.4'
H H 0.0000 0.0000 'International Tables Vol C Tables 4.2.6.8 and 6.1.1.4'
N N 0.0061 0.0000 'International Tables Vol C Tables 4.2.6.8 and 6.1.1.4'
O O 0.0106 0.0000 'International Tables Vol C Tables 4.2.6.8 and 6.1.1.4'

loop_
_geom_angle_atom_site_label_1
_geom_angle_atom_site_label_2
_geom_angle_atom_site_label_3
_geom_angle_site_symmetry_1
_geom_angle_site_symmetry_3
_geom_angle
C10 N1 C1 . . 122.3(4)
C10 N1 H1 . . 118.8
C1 N1 H1 . . 118.8
C3 O1 H1A . . 109.5
C4 O2 C8 . . 117.5(4)
N1 C1 C2 . . 114.0(4)
N1 C1 H1B . . 108.7
C2 C1 H1B . . 108.7
N1 C1 H1C . . 108.7
C2 C1 H1C . . 108.7
H1B C1 H1C . . 107.6
C3 C2 C7 . . 118.5(4)
C3 C2 C1 . . 118.4(4)
C7 C2 C1 . . 123.1(4)
O1 C3 C2 . . 118.2(4)
O1 C3 C4 . . 121.4(4)
C2 C3 C4 . . 120.4(4)
C5 C4 O2 . . 125.2(4)
C5 C4 C3 . . 120.1(4)
O2 C4 C3 . . 114.7(4)
C4 C5 C6 . . 119.2(4)
C4 C5 H5 . . 120.4
C6 C5 H5 . . 120.4
C7 C6 C5 . . 120.9(4)
C7 C6 H6 . . 119.6
C5 C6 H6 . . 119.6
C6 C7 C2 . . 120.9(4)
C6 C7 H7 . . 119.6
C2 C7 H7 . . 119.6
O2 C8 H8A . . 109.5
O2 C8 H8B . . 109.5
H8A C8 H8B . . 109.5
O2 C8 H8C . . 109.5
H8A C8 H8C . . 109.5
H8B C8 H8C . . 109.5
C10 C9 C10 2_665 . 121.7(6)
C10 C9 H9 2_665 . 119.2
C10 C9 H9 . . 119.2
N1 C10 C9 . . 119.1(4)
N1 C10 C11 . . 122.6(4)
C9 C10 C11 . . 118.4(4)
C12 C11 C10 . . 119.9(5)
C12 C11 H11 . . 120.1
C10 C11 H11 . . 120.1
C11 C12 C11 . 2_665 121.9(6)
C11 C12 H12 . . 119.1
C11 C12 H12 2_665 . 119.1

loop_
_geom_bond_atom_site_label_1
_geom_bond_atom_site_label_2
_geom_bond_site_symmetry_2
_geom_bond_distance
N1 C10 . 1.380(5)
N1 C1 . 1.450(6)
N1 H1 . 0.8600
O1 C3 . 1.368(5)
O1 H1A . 0.8200
O2 C4 . 1.380(5)
O2 C8 . 1.427(8)
C1 C2 . 1.513(6)
C1 H1B . 0.9700
C1 H1C . 0.9700
C2 C3 . 1.380(6)
C2 C7 . 1.384(6)
C3 C4 . 1.396(6)
C4 C5 . 1.371(6)
C5 C6 . 1.377(6)
C5 H5 . 0.9300
C6 C7 . 1.365(7)
C6 H6 . 0.9300
C7 H7 . 0.9300
C8 H8A . 0.9600
C8 H8B . 0.9600
C8 H8C . 0.9600
C9 C10 2_665 1.397(5)
C9 C10 . 1.397(5)
C9 H9 . 0.9300
C10 C11 . 1.398(6)
C11 C12 . 1.373(6)
C11 H11 . 0.9300
C12 C11 2_665 1.373(6)
C12 H12 . 0.9300

loop_
_geom_hbond_atom_site_label_D
_geom_hbond_atom_site_label_H
_geom_hbond_atom_site_label_A
_geom_hbond_site_symmetry_A
_geom_hbond_distance_DH
_geom_hbond_distance_HA
_geom_hbond_distance_DA
_geom_hbond_angle_DHA
O1 H1A O2 . 0.82 2.24 2.687(4) 114.9
O1 H1A O2 2_775 0.82 2.05 2.811(4) 153.3

loop_
_geom_torsion_atom_site_label_1
_geom_torsion_atom_site_label_2
_geom_torsion_atom_site_label_3
_geom_torsion_atom_site_label_4
_geom_torsion_site_symmetry_1
_geom_torsion_site_symmetry_4
_geom_torsion
C10 N1 C1 C2 . . 78.5(5)
N1 C1 C2 C3 . . -170.8(4)
N1 C1 C2 C7 . . 7.9(7)
C7 C2 C3 O1 . . -179.9(4)
C1 C2 C3 O1 . . -1.2(6)
C7 C2 C3 C4 . . -0.9(7)
C1 C2 C3 C4 . . 177.8(4)
C8 O2 C4 C5 . . -11.9(7)
C8 O2 C4 C3 . . 168.8(5)
O1 C3 C4 C5 . . -179.6(5)
C2 C3 C4 C5 . . 1.4(6)
O1 C3 C4 O2 . . -0.3(6)
C2 C3 C4 O2 . . -179.3(4)
O2 C4 C5 C6 . . 179.8(4)
C3 C4 C5 C6 . . -1.0(7)
C4 C5 C6 C7 . . 0.1(7)
C5 C6 C7 C2 . . 0.4(7)
C3 C2 C7 C6 . . 0.1(7)
C1 C2 C7 C6 . . -178.6(4)
C1 N1 C10 C9 . . 172.3(4)
C1 N1 C10 C11 . . -8.8(6)
C10 C9 C10 N1 2_665 . 179.7(4)
C10 C9 C10 C11 2_665 . 0.8(3)
N1 C10 C11 C12 . . 179.5(3)
C9 C10 C11 C12 . . -1.6(6)
C10 C11 C12 C11 . 2_665 0.8(3)
